data_4120655
loop_
_publ_author_name
'Adriaenssens, Louis'
'Gil-Ram\'irez, Guzm\'an'
'Frontera, Antonio'
'Qui\~nonero, David'
'Escudero-Ad\'an, Eduardo C'
'Ballester, Pablo'

_publ_section_title
;
 Thermodynamic Characterization of Halide-\p Interactions in Solution
 Using &quot;Two-Wall&quot; Aryl Extended Calix[4]pyrroles as Model
 System.
;
_journal_issue 8
_journal_name_full 'Journal of the American Chemical Society'
_journal_page_first 3208
_journal_paper_doi 10.1021/ja412098v
_journal_volume 136
_journal_year 2014
_chemical_formula_sum 'C39.8 H33.6 Cl3.6 F10 N4'
_chemical_formula_weight 885.53
_chemical_name_systematic
; 
 ? 
;
_space_group_IT_number 15
_symmetry_cell_setting monoclinic
_symmetry_space_group_name_Hall '-C 2yc'
_symmetry_space_group_name_H-M 'C 1 2/c 1'
_atom_sites_solution_hydrogens geom
_atom_sites_solution_primary direct
_atom_sites_solution_secondary difmap
_audit_creation_method SHELXL-97
_cell_angle_alpha 90.00
_cell_angle_beta 101.035(2)
_cell_angle_gamma 90.00
_cell_formula_units_Z 4
_cell_length_a 17.3174(9)
_cell_length_b 11.0464(5)
_cell_length_c 20.6877(9)
_cell_measurement_reflns_used 5982
_cell_measurement_temperature 100(2)
_cell_measurement_theta_max 37.61
_cell_measurement_theta_min 3.13
_cell_volume 3884.3(3)
_computing_cell_refinement 'Bruker APEX2 v2011.4-0'
_computing_data_collection 'Bruker APEX2 v2011.4-0'
_computing_data_reduction 'Bruker SAINT V7.60A'
_computing_molecular_graphics 'Bruker SHELXTL'
_computing_publication_material 'Bruker SHELXTL'
_computing_structure_refinement 'SHELXS-97 (Sheldrick, 2008)'
_computing_structure_solution Sir2011
_diffrn_ambient_temperature 100(2)
_diffrn_detector_area_resol_mean 512
_diffrn_detector_type '4K CCD area detector APEX II'
_diffrn_measured_fraction_theta_full 0.986
_diffrn_measured_fraction_theta_max 0.937
_diffrn_measurement_device_type 'Kappa 4-axis goniometer bruker-nonius'
_diffrn_measurement_method
;
 Fullsphere data collection, phi and omega scans
;
_diffrn_measurement_specimen_support 'magnetic support with MicroMount'
_diffrn_radiation_monochromator 'Multilayer Montel 200 mirrors'
_diffrn_radiation_type MoK\a
_diffrn_radiation_wavelength 0.71073
_diffrn_reflns_av_R_equivalents 0.0391
_diffrn_reflns_av_sigmaI/netI 0.0550
_diffrn_reflns_limit_h_max 29
_diffrn_reflns_limit_h_min -8
_diffrn_reflns_limit_k_max 18
_diffrn_reflns_limit_k_min -18
_diffrn_reflns_limit_l_max 35
_diffrn_reflns_limit_l_min -35
_diffrn_reflns_number 19834
_diffrn_reflns_theta_full 25.00
_diffrn_reflns_theta_max 37.75
_diffrn_reflns_theta_min 3.13
_diffrn_source 'Rotating anode X-ray tube'
_diffrn_source_current 70
_diffrn_source_power 50
_diffrn_source_size '3 mm x 0.3 mm fine focus'
_diffrn_source_type 'Bruker-Nonius FR 591'
_exptl_absorpt_coefficient_mu 0.362
_exptl_absorpt_correction_T_max 0.9647
_exptl_absorpt_correction_T_min 0.8688
_exptl_absorpt_correction_type empirical
_exptl_absorpt_process_details
; 
 SADABS Version 2008/1 Bruker-Nonius
 Blessing, Acta Cryst. (1995) A51 33-38
;
_exptl_crystal_colour yellow
_exptl_crystal_density_diffrn 1.514
_exptl_crystal_density_method 'not measured'
_exptl_crystal_description Block
_exptl_crystal_F_000 1806
_exptl_crystal_size_max 0.40
_exptl_crystal_size_mid 0.30
_exptl_crystal_size_min 0.10
_refine_diff_density_max 0.777
_refine_diff_density_min -0.412
_refine_diff_density_rms 0.091
_refine_ls_extinction_method none
_refine_ls_goodness_of_fit_ref 1.037
_refine_ls_hydrogen_treatment noref
_refine_ls_matrix_type full
_refine_ls_number_parameters 298
_refine_ls_number_reflns 9744
_refine_ls_number_restraints 0
_refine_ls_restrained_S_all 1.037
_refine_ls_R_factor_all 0.0854
_refine_ls_R_factor_gt 0.0612
_refine_ls_shift/su_max 0.001
_refine_ls_shift/su_mean 0.000
_refine_ls_structure_factor_coef Fsqd
_refine_ls_weighting_details 'calc w=1/[\s^2^(Fo^2^)+(0.0954P)^2^+1.8617P] where P=(Fo^2^+2Fc^2^)/3'
_refine_ls_weighting_scheme calc
_refine_ls_wR_factor_gt 0.1633
_refine_ls_wR_factor_ref 0.1811
_reflns_number_gt 7058
_reflns_number_total 9744
_reflns_threshold_expression >2sigma(I)
_cod_data_source_file ja412098v_si_009.cif
_cod_data_source_block gg131a2_0m
_cod_depositor_comments
;
The following automatic conversions were performed:

'_symmetry_cell_setting' value 'Monoclinic' changed to 'monoclinic'
according to
/usr/data/users/saulius/automatic-downloads/current/ACS/lib/dictionaries/cif_core.dic
dictionary named 'cif_core.dic' version 2.4.2 from 2011-04-26.

Automatic conversion script
Id: cif_fix_values 2281 2013-09-26 08:29:07Z andrius 
;
_cod_original_sg_symbol_H-M C2/c
_cod_original_formula_sum 'C39.80 H33.60 Cl3.60 F10 N4'
_cod_database_code 4120655

loop_
_symmetry_equiv_pos_as_xyz
'x, y, z'
'-x, y, -z+1/2'
'x+1/2, y+1/2, z'
'-x+1/2, y+1/2, -z+1/2'
'-x, -y, -z'
'x, -y, z-1/2'
'-x+1/2, -y+1/2, -z'
'x+1/2, -y+1/2, z-1/2'

loop_
_atom_site_label
_atom_site_type_symbol
_atom_site_fract_x
_atom_site_fract_y
_atom_site_fract_z
_atom_site_U_iso_or_equiv
_atom_site_adp_type
_atom_site_occupancy
_atom_site_symmetry_multiplicity
_atom_site_calc_flag
_atom_site_refinement_flags
_atom_site_disorder_assembly
_atom_site_disorder_group
C1 C 0.37888(7) 0.89444(12) 0.13123(5) 0.0199(2) Uani 1 1 d . . .
F1 F 0.43558(4) 0.76293(8) 0.00568(4) 0.02421(16) Uani 1 1 d . . .
N1 N 0.44879(5) 0.83284(9) 0.13686(4) 0.01588(15) Uani 1 1 d . . .
H1 H 0.4587 0.7623 0.1565 0.019 Uiso 1 1 calc R . .
C2 C 0.38679(9) 1.00062(13) 0.09864(6) 0.0289(3) Uani 1 1 d . . .
H2 H 0.3479 1.0618 0.0877 0.035 Uiso 1 1 calc R . .
F2 F 0.43694(5) 0.59799(8) -0.08423(4) 0.02869(17) Uani 1 1 d . . .
N2 N 0.63943(6) 0.85440(10) 0.22293(4) 0.01866(17) Uani 1 1 d . . .
H2A H 0.6418 0.9340 0.2228 0.022 Uiso 1 1 calc R . .
C3 C 0.46416(9) 1.00242(11) 0.08411(6) 0.0246(2) Uani 1 1 d . . .
H3 H 0.4862 1.0653 0.0621 0.030 Uiso 1 1 calc R . .
F3 F 0.57162(6) 0.48382(9) -0.09807(5) 0.0380(2) Uani 1 1 d . . .
C4 C 0.50094(6) 0.89651(10) 0.10769(5) 0.01625(17) Uani 1 1 d . . .
F4 F 0.71018(5) 0.54677(10) -0.01698(4) 0.0347(2) Uani 1 1 d . . .
C5 C 0.58026(6) 0.84394(10) 0.10274(5) 0.01590(17) Uani 1 1 d . . .
F5 F 0.71306(4) 0.71427(9) 0.07452(4) 0.02690(17) Uani 1 1 d . . .
C6 C 0.57471(6) 0.74808(10) 0.04750(5) 0.01552(16) Uani 1 1 d . . .
C7 C 0.50595(6) 0.71416(10) 0.00414(5) 0.01640(17) Uani 1 1 d . . .
C8 C 0.50503(7) 0.62720(11) -0.04476(5) 0.01970(19) Uani 1 1 d . . .
C9 C 0.57331(7) 0.56972(12) -0.05231(6) 0.0233(2) Uani 1 1 d . . .
C10 C 0.64311(7) 0.60141(12) -0.01100(6) 0.0232(2) Uani 1 1 d . . .
C11 C 0.64279(6) 0.68872(11) 0.03699(5) 0.01926(19) Uani 1 1 d . . .
C12 C 0.63414(8) 0.94864(12) 0.08839(5) 0.0241(2) Uani 1 1 d . . .
H12A H 0.6149 0.9798 0.0439 0.036 Uiso 1 1 calc R . .
H12B H 0.6880 0.9186 0.0917 0.036 Uiso 1 1 calc R . .
H12C H 0.6336 1.0137 0.1205 0.036 Uiso 1 1 calc R . .
C13 C 0.61314(6) 0.78402(10) 0.16838(5) 0.01621(17) Uani 1 1 d . . .
C14 C 0.61767(7) 0.66553(11) 0.18844(5) 0.0210(2) Uani 1 1 d . . .
H14 H 0.6030 0.5967 0.1613 0.025 Uiso 1 1 calc R . .
C15 C 0.64855(7) 0.66466(12) 0.25786(5) 0.0228(2) Uani 1 1 d . . .
H15 H 0.6583 0.5950 0.2851 0.027 Uiso 1 1 calc R . .
C16 C 0.66152(6) 0.78243(12) 0.27784(5) 0.01910(19) Uani 1 1 d . . .
C17 C 0.69022(6) 0.83817(13) 0.34484(5) 0.0232(2) Uani 1 1 d . . .
C18 C 0.75318(8) 0.93444(17) 0.34106(6) 0.0351(3) Uani 1 1 d . . .
H18A H 0.7301 0.9998 0.3116 0.053 Uiso 1 1 calc R . .
H18B H 0.7968 0.8976 0.3241 0.053 Uiso 1 1 calc R . .
H18C H 0.7728 0.9674 0.3851 0.053 Uiso 1 1 calc R . .
C19 C 0.72671(7) 0.73881(8) 0.39386(4) 0.0340(3) Uani 1 1 d . . .
H19A H 0.7457 0.7751 0.4372 0.051 Uiso 1 1 calc R . .
H19B H 0.7708 0.7007 0.3781 0.051 Uiso 1 1 calc R . .
H19C H 0.6868 0.6775 0.3974 0.051 Uiso 1 1 calc R . .
Cl1 Cl 0.55740(4) 0.17907(7) 0.20629(3) 0.0475(4) Uani 0.3911(14) 1 d PR A 1
Cl2 Cl 0.66912(4) 0.30265(8) 0.30906(3) 0.0348(3) Uani 0.3911(14) 1 d PR A 1
C2S C 0.57094(4) 0.26720(8) 0.27973(4) 0.0643(19) Uani 0.3911(14) 1 d PR A 1
H2S1 H 0.5403 0.3431 0.2709 0.077 Uiso 0.3911(14) 1 calc PR A 1
H2S2 H 0.5503 0.2218 0.3140 0.077 Uiso 0.3911(14) 1 calc PR A 1
Cl1' Cl 0.61460(6) 0.16434(8) 0.21338(4) 0.0317(2) Uani 0.4089(14) 1 d P A 2
Cl2' Cl 0.62988(6) 0.36707(8) 0.30534(5) 0.0352(2) Uani 0.4089(14) 1 d P A 2
C2S' C 0.6612(2) 0.2208(3) 0.29052(15) 0.0252(6) Uani 0.4089(14) 1 d P A 2
H2S3 H 0.6502 0.1659 0.3255 0.030 Uiso 0.4089(14) 1 calc PR A 2
H2S4 H 0.7188 0.2216 0.2927 0.030 Uiso 0.4089(14) 1 calc PR A 2
Cl1B Cl 0.5805(4) 0.1831(4) 0.2334(3) 0.0828(13) Uani 0.20 1 d P B 3
C1B C 0.5000 0.0999(14) 0.2500 0.044(3) Uani 0.20 2 d SP . 3
H4S1 H 0.4808 0.0468 0.2118 0.053 Uiso 0.20 1 d PR . 3

loop_
_atom_site_aniso_label
_atom_site_aniso_U_11
_atom_site_aniso_U_22
_atom_site_aniso_U_33
_atom_site_aniso_U_23
_atom_site_aniso_U_13
_atom_site_aniso_U_12
C1 0.0167(4) 0.0305(5) 0.0125(3) -0.0001(3) 0.0027(3) 0.0099(4)
F1 0.0130(3) 0.0346(4) 0.0238(3) -0.0080(3) 0.0004(2) 0.0059(3)
N1 0.0129(3) 0.0196(4) 0.0156(3) 0.0015(3) 0.0039(3) 0.0036(3)
C2 0.0362(7) 0.0352(6) 0.0176(4) 0.0083(4) 0.0107(4) 0.0216(5)
F2 0.0199(3) 0.0353(4) 0.0289(4) -0.0125(3) -0.0001(3) -0.0039(3)
N2 0.0158(4) 0.0278(4) 0.0122(3) 0.0018(3) 0.0022(3) -0.0045(3)
C3 0.0367(6) 0.0225(5) 0.0172(4) 0.0057(4) 0.0117(4) 0.0099(5)
F3 0.0352(5) 0.0405(5) 0.0392(5) -0.0221(4) 0.0098(4) 0.0039(4)
C4 0.0180(4) 0.0192(4) 0.0120(3) 0.0007(3) 0.0039(3) 0.0018(3)
F4 0.0218(4) 0.0532(6) 0.0322(4) -0.0072(4) 0.0131(3) 0.0130(4)
C5 0.0146(4) 0.0214(4) 0.0123(3) 0.0006(3) 0.0038(3) -0.0016(3)
F5 0.0110(3) 0.0483(5) 0.0218(3) -0.0030(3) 0.0044(2) 0.0002(3)
C6 0.0116(4) 0.0218(4) 0.0140(3) 0.0009(3) 0.0045(3) -0.0002(3)
C7 0.0119(4) 0.0212(4) 0.0165(4) -0.0011(3) 0.0037(3) 0.0011(3)
C8 0.0155(4) 0.0237(5) 0.0201(4) -0.0043(4) 0.0040(3) -0.0016(4)
C9 0.0217(5) 0.0271(5) 0.0227(5) -0.0069(4) 0.0081(4) 0.0012(4)
C10 0.0166(4) 0.0339(6) 0.0216(4) -0.0021(4) 0.0099(4) 0.0053(4)
C11 0.0123(4) 0.0309(5) 0.0159(4) -0.0001(4) 0.0060(3) 0.0003(4)
C12 0.0271(5) 0.0302(6) 0.0164(4) 0.0010(4) 0.0073(4) -0.0116(5)
C13 0.0112(4) 0.0248(5) 0.0132(3) 0.0016(3) 0.0036(3) -0.0007(3)
C14 0.0222(5) 0.0247(5) 0.0169(4) 0.0027(4) 0.0058(3) 0.0033(4)
C15 0.0205(5) 0.0310(6) 0.0177(4) 0.0073(4) 0.0053(3) 0.0059(4)
C16 0.0096(4) 0.0344(6) 0.0137(4) 0.0046(4) 0.0034(3) -0.0010(4)
C17 0.0126(4) 0.0431(7) 0.0134(4) 0.0033(4) 0.0011(3) -0.0075(4)
C18 0.0195(5) 0.0648(10) 0.0203(5) 0.0000(5) 0.0023(4) -0.0220(6)
C19 0.0197(5) 0.0609(10) 0.0193(5) 0.0122(5) -0.0010(4) 0.0030(6)
Cl1 0.0477(7) 0.0573(8) 0.0345(5) -0.0175(5) 0.0008(5) 0.0122(6)
Cl2 0.0216(4) 0.0423(6) 0.0390(5) 0.0050(4) 0.0025(3) -0.0006(3)
C2S 0.027(2) 0.103(5) 0.059(3) -0.051(3) 0.0000(19) 0.005(3)
Cl1' 0.0379(5) 0.0313(4) 0.0253(3) -0.0077(3) 0.0045(3) 0.0052(3)
Cl2' 0.0412(5) 0.0246(4) 0.0419(5) -0.0108(3) 0.0133(4) -0.0011(3)
C2S' 0.0298(14) 0.0239(13) 0.0222(12) -0.0045(10) 0.0057(10) -0.0013(11)
Cl1B 0.099(3) 0.066(2) 0.094(3) 0.003(2) 0.045(3) -0.021(2)
C1B 0.046(7) 0.061(8) 0.026(4) 0.000 0.005(4) 0.000

loop_
_atom_type_symbol
_atom_type_description
_atom_type_scat_dispersion_real
_atom_type_scat_dispersion_imag
_atom_type_scat_source
C C 0.0033 0.0016 'International Tables Vol C Tables 4.2.6.8 and 6.1.1.4'
H H 0.0000 0.0000 'International Tables Vol C Tables 4.2.6.8 and 6.1.1.4'
N N 0.0061 0.0033 'International Tables Vol C Tables 4.2.6.8 and 6.1.1.4'
F F 0.0171 0.0103 'International Tables Vol C Tables 4.2.6.8 and 6.1.1.4'
Cl Cl 0.1484 0.1585 'International Tables Vol C Tables 4.2.6.8 and 6.1.1.4'

loop_
_geom_angle_atom_site_label_1
_geom_angle_atom_site_label_2
_geom_angle_atom_site_label_3
_geom_angle
_geom_angle_site_symmetry_1
_geom_angle_site_symmetry_3
C2 C1 N1 107.20(10) . .
C2 C1 C17 132.15(11) . 2_655
N1 C1 C17 120.52(11) . 2_655
C4 N1 C1 110.61(9) . .
C1 C2 C3 107.52(10) . .
C13 N2 C16 110.26(10) . .
C4 C3 C2 107.62(11) . .
N1 C4 C3 107.03(10) . .
N1 C4 C5 121.03(9) . .
C3 C4 C5 131.84(10) . .
C4 C5 C13 107.25(8) . .
C4 C5 C6 112.57(8) . .
C13 C5 C6 108.75(9) . .
C4 C5 C12 108.32(10) . .
C13 C5 C12 111.08(9) . .
C6 C5 C12 108.88(8) . .
C7 C6 C11 114.42(9) . .
C7 C6 C5 125.60(9) . .
C11 C6 C5 119.97(9) . .
F1 C7 C8 114.28(9) . .
F1 C7 C6 122.98(9) . .
C8 C7 C6 122.74(10) . .
F2 C8 C9 119.66(10) . .
F2 C8 C7 119.69(10) . .
C9 C8 C7 120.64(11) . .
F3 C9 C8 120.31(11) . .
F3 C9 C10 120.98(11) . .
C8 C9 C10 118.70(10) . .
F4 C10 C11 120.26(11) . .
F4 C10 C9 120.02(11) . .
C11 C10 C9 119.72(10) . .
F5 C11 C10 115.69(10) . .
F5 C11 C6 120.54(10) . .
C10 C11 C6 123.76(10) . .
C14 C13 N2 107.50(9) . .
C14 C13 C5 132.55(10) . .
N2 C13 C5 119.73(10) . .
C13 C14 C15 107.37(11) . .
C16 C15 C14 107.70(10) . .
C15 C16 N2 107.16(10) . .
C15 C16 C17 132.04(11) . .
N2 C16 C17 120.74(11) . .
C16 C17 C1 109.00(9) . 2_655
C16 C17 C18 110.34(9) . .
C1 C17 C18 110.23(12) 2_655 .
C16 C17 C19 109.51(11) . .
C1 C17 C19 109.07(9) 2_655 .
C18 C17 C19 108.67(10) . .
Cl2 C2S Cl1 112.4 . .
Cl2' C2S' Cl1' 112.46(19) . .
Cl1B C1B Cl1B 116.9(10) . 2_655

loop_
_geom_bond_atom_site_label_1
_geom_bond_atom_site_label_2
_geom_bond_distance
_geom_bond_site_symmetry_2
C1 C2 1.3727(18) .
C1 N1 1.3741(14) .
C1 C17 1.5134(18) 2_655
F1 C7 1.3384(12) .
N1 C4 1.3722(14) .
C2 C3 1.428(2) .
F2 C8 1.3390(14) .
N2 C13 1.3743(14) .
N2 C16 1.3794(14) .
C3 C4 1.3759(16) .
F3 C9 1.3367(14) .
C4 C5 1.5128(15) .
F4 C10 1.3355(14) .
C5 C13 1.5199(14) .
C5 C6 1.5474(15) .
C5 C12 1.5500(16) .
F5 C11 1.3422(13) .
C6 C7 1.3980(15) .
C6 C11 1.4019(15) .
C7 C8 1.3929(15) .
C8 C9 1.3771(16) .
C9 C10 1.3851(18) .
C10 C11 1.3848(16) .
C13 C14 1.3709(16) .
C14 C15 1.4332(16) .
C15 C16 1.3705(19) .
C16 C17 1.5111(16) .
C17 C1 1.5134(18) 2_655
C17 C18 1.5357(18) .
C17 C19 1.5450(15) .
Cl1 C2S 1.7817 .
Cl2 C2S 1.7370 .
Cl1' C2S' 1.759(3) .
Cl2' C2S' 1.751(3) .
Cl1B C1B 1.757(10) .
C1B Cl1B 1.757(10) 2_655

loop_
_geom_torsion_atom_site_label_1
_geom_torsion_atom_site_label_2
_geom_torsion_atom_site_label_3
_geom_torsion_atom_site_label_4
_geom_torsion
_geom_torsion_site_symmetry_1
_geom_torsion_site_symmetry_4
C2 C1 N1 C4 -0.91(13) . .
C17 C1 N1 C4 175.42(9) 2_655 .
N1 C1 C2 C3 0.16(14) . .
C17 C1 C2 C3 -175.57(12) 2_655 .
C1 C2 C3 C4 0.62(15) . .
C1 N1 C4 C3 1.29(12) . .
C1 N1 C4 C5 -175.48(9) . .
C2 C3 C4 N1 -1.15(13) . .
C2 C3 C4 C5 175.13(11) . .
N1 C4 C5 C13 -42.49(13) . .
C3 C4 C5 C13 141.66(12) . .
N1 C4 C5 C6 77.08(11) . .
C3 C4 C5 C6 -98.77(14) . .
N1 C4 C5 C12 -162.46(9) . .
C3 C4 C5 C12 21.68(16) . .
C4 C5 C6 C7 2.33(14) . .
C13 C5 C6 C7 121.04(11) . .
C12 C5 C6 C7 -117.79(12) . .
C4 C5 C6 C11 -178.87(9) . .
C13 C5 C6 C11 -60.17(12) . .
C12 C5 C6 C11 61.00(13) . .
C11 C6 C7 F1 -178.52(10) . .
C5 C6 C7 F1 0.33(17) . .
C11 C6 C7 C8 0.97(16) . .
C5 C6 C7 C8 179.82(10) . .
F1 C7 C8 F2 -1.19(16) . .
C6 C7 C8 F2 179.28(10) . .
F1 C7 C8 C9 179.74(11) . .
C6 C7 C8 C9 0.21(18) . .
F2 C8 C9 F3 -1.05(19) . .
C7 C8 C9 F3 178.02(12) . .
F2 C8 C9 C10 179.94(12) . .
C7 C8 C9 C10 -0.99(19) . .
F3 C9 C10 F4 0.7(2) . .
C8 C9 C10 F4 179.68(12) . .
F3 C9 C10 C11 -178.47(12) . .
C8 C9 C10 C11 0.53(19) . .
F4 C10 C11 F5 1.23(17) . .
C9 C10 C11 F5 -179.62(11) . .
F4 C10 C11 C6 -178.40(11) . .
C9 C10 C11 C6 0.75(19) . .
C7 C6 C11 F5 178.93(10) . .
C5 C6 C11 F5 0.01(16) . .
C7 C6 C11 C10 -1.45(16) . .
C5 C6 C11 C10 179.62(11) . .
C16 N2 C13 C14 0.54(12) . .
C16 N2 C13 C5 175.79(9) . .
C4 C5 C13 C14 101.94(13) . .
C6 C5 C13 C14 -20.06(15) . .
C12 C5 C13 C14 -139.87(12) . .
C4 C5 C13 N2 -71.92(12) . .
C6 C5 C13 N2 166.08(9) . .
C12 C5 C13 N2 46.27(13) . .
N2 C13 C14 C15 -0.46(12) . .
C5 C13 C14 C15 -174.87(11) . .
C13 C14 C15 C16 0.23(13) . .
C14 C15 C16 N2 0.09(13) . .
C14 C15 C16 C17 177.34(11) . .
C13 N2 C16 C15 -0.39(12) . .
C13 N2 C16 C17 -178.01(9) . .
C15 C16 C17 C1 -104.54(15) . 2_655
N2 C16 C17 C1 72.40(12) . 2_655
C15 C16 C17 C18 134.28(14) . .
N2 C16 C17 C18 -48.78(15) . .
C15 C16 C17 C19 14.71(17) . .
N2 C16 C17 C19 -168.35(10) . .
